data_7108081
loop_
_publ_author_name
'Celedonio M. Alvarez'
'Romen Carrillo'
'Raul Garcia-Rodriguez'
'Daniel Miguel'

_publ_section_title
;
 Intramolecular carboboration of carbonyl ligands to form boroxycarbenes
;
_journal_name_full Chem.Commun.
_journal_page_first 7705
_journal_paper_doi 10.1039/c2cc33443g
_journal_volume 48
_journal_year 2012
_chemical_formula_sum 'C13 H15 Br N O5 Re'
_chemical_formula_weight 531.37
_chemical_name_systematic
;
?
;
_space_group_IT_number 2
_symmetry_cell_setting triclinic
_symmetry_space_group_name_Hall '-P 1'
_symmetry_space_group_name_H-M 'P -1'
_atom_sites_solution_hydrogens geom
_atom_sites_solution_primary direct
_atom_sites_solution_secondary difmap
_audit_creation_method SHELXL-97
_cell_angle_alpha 75.642(5)
_cell_angle_beta 66.993(5)
_cell_angle_gamma 74.222(5)
_cell_formula_units_Z 2
_cell_length_a 9.083(3)
_cell_length_b 9.093(3)
_cell_length_c 11.271(4)
_cell_measurement_reflns_used 886
_cell_measurement_temperature 298(2)
_cell_measurement_theta_max 25.350
_cell_measurement_theta_min 2.858
_cell_volume 813.9(5)
_computing_cell_refinement 'Bruker SMART'
_computing_data_collection 'Bruker SMART'
_computing_data_reduction 'Bruker SHELXTL'
_computing_molecular_graphics 'Bruker SHELXTL'
_computing_publication_material 'Bruker SHELXTL'
_computing_structure_refinement 'SHELXL-97 (Sheldrick, 1997)'
_computing_structure_solution 'SHELXS-97 (Sheldrick, 1990)'
_diffrn_ambient_temperature 298(2)
_diffrn_measured_fraction_theta_full 0.990
_diffrn_measured_fraction_theta_max 0.990
_diffrn_measurement_device_type 'CCD area detector'
_diffrn_measurement_method 'phi and omega scans'
_diffrn_radiation_monochromator graphite
_diffrn_radiation_source 'fine-focus sealed tube'
_diffrn_radiation_type MoK\a
_diffrn_radiation_wavelength 0.71073
_diffrn_reflns_av_R_equivalents 0.0384
_diffrn_reflns_av_sigmaI/netI 0.0431
_diffrn_reflns_limit_h_max 11
_diffrn_reflns_limit_h_min -11
_diffrn_reflns_limit_k_max 10
_diffrn_reflns_limit_k_min -11
_diffrn_reflns_limit_l_max 13
_diffrn_reflns_limit_l_min -13
_diffrn_reflns_number 6731
_diffrn_reflns_theta_full 25.73
_diffrn_reflns_theta_max 25.73
_diffrn_reflns_theta_min 1.99
_exptl_absorpt_coefficient_mu 9.938
_exptl_absorpt_correction_T_max 1.000000
_exptl_absorpt_correction_T_min 0.441382
_exptl_absorpt_correction_type multi-scan
_exptl_absorpt_process_details SADABS
_exptl_crystal_colour COLORLESS
_exptl_crystal_density_diffrn 2.168
_exptl_crystal_density_method 'not measured'
_exptl_crystal_description BLOCK
_exptl_crystal_F_000 500
_exptl_crystal_size_max 0.33
_exptl_crystal_size_mid 0.15
_exptl_crystal_size_min 0.13
_refine_diff_density_max 1.032
_refine_diff_density_min -1.266
_refine_diff_density_rms 0.126
_refine_ls_extinction_coef 0.0037(5)
_refine_ls_extinction_expression Fc^*^=kFc[1+0.001xFc^2^\l^3^/sin(2\q)]^-1/4^
_refine_ls_extinction_method SHELXL
_refine_ls_goodness_of_fit_ref 0.987
_refine_ls_hydrogen_treatment constr
_refine_ls_matrix_type full
_refine_ls_number_parameters 189
_refine_ls_number_reflns 3080
_refine_ls_number_restraints 0
_refine_ls_restrained_S_all 0.987
_refine_ls_R_factor_all 0.0356
_refine_ls_R_factor_gt 0.0289
_refine_ls_shift/su_max 0.001
_refine_ls_shift/su_mean 0.000
_refine_ls_structure_factor_coef Fsqd
_refine_ls_weighting_details 'calc w=1/[\s^2^(Fo^2^)+(0.0419P)^2^+0.0000P] where P=(Fo^2^+2Fc^2^)/3'
_refine_ls_weighting_scheme calc
_refine_ls_wR_factor_gt 0.0693
_refine_ls_wR_factor_ref 0.0717
_reflns_number_gt 2640
_reflns_number_total 3080
_reflns_threshold_expression >2sigma(I)
_cod_data_source_file c2cc33443g.txt
_cod_data_source_block Compound_((Re)_rg741cm
_cod_original_cell_volume 813.9(4)
_cod_original_sg_symbol_H-M P-1
_cod_database_code 7108081

loop_
_symmetry_equiv_pos_as_xyz
'x, y, z'
'-x, -y, -z'

loop_
_atom_site_label
_atom_site_type_symbol
_atom_site_fract_x
_atom_site_fract_y
_atom_site_fract_z
_atom_site_U_iso_or_equiv
_atom_site_adp_type
_atom_site_occupancy
_atom_site_symmetry_multiplicity
_atom_site_calc_flag
_atom_site_refinement_flags
Re1 Re 0.55306(2) 0.79500(3) 0.76609(2) 0.04097(12) Uani 1 1 d .
Br1 Br 0.73875(8) 0.70044(8) 0.54406(6) 0.05597(18) Uani 1 1 d .
N1 N 0.6520(5) 1.0056(5) 0.6783(4) 0.0417(11) Uani 1 1 d .
C1 C 0.4962(8) 0.5946(9) 0.8370(6) 0.0589(16) Uani 1 1 d .
O1 O 0.4612(7) 0.4753(6) 0.8769(6) 0.0858(16) Uani 1 1 d .
C2 C 0.3604(7) 0.8572(7) 0.7250(6) 0.0525(15) Uani 1 1 d .
O2 O 0.2411(5) 0.8942(7) 0.7042(5) 0.0799(15) Uani 1 1 d .
C3 C 0.4308(8) 0.8648(8) 0.9294(7) 0.0609(17) Uani 1 1 d .
O3 O 0.3502(4) 0.9056(4) 1.0267(3) 0.0902(18) Uani 1 1 d .
O4 O 0.7801(4) 0.7498(4) 0.8038(3) 0.0575(11) Uani 1 1 d R
H4 H 0.8366 0.6523 0.8141 0.10(3) Uiso 1 1 d R
C11 C 0.5766(8) 1.1360(7) 0.6211(6) 0.0573(16) Uani 1 1 d .
H11 H 0.4754 1.1383 0.6175 0.069 Uiso 1 1 calc R
C12 C 0.6440(10) 1.2651(8) 0.5683(7) 0.073(2) Uani 1 1 d .
H12 H 0.5880 1.3543 0.5311 0.087 Uiso 1 1 calc R
C13 C 0.7939(9) 1.2625(8) 0.5704(6) 0.0628(18) Uani 1 1 d .
H13 H 0.8413 1.3496 0.5350 0.075 Uiso 1 1 calc R
C14 C 0.8727(8) 1.1304(8) 0.6251(6) 0.0564(16) Uani 1 1 d .
H14 H 0.9757 1.1256 0.6263 0.068 Uiso 1 1 calc R
C15 C 0.8000(7) 1.0043(7) 0.6786(5) 0.0425(13) Uani 1 1 d .
C16 C 0.8817(7) 0.8595(8) 0.7423(6) 0.0563(16) Uani 1 1 d .
H16A H 0.9801 0.8148 0.6772 0.068 Uiso 1 1 calc R
H16B H 0.9133 0.8845 0.8067 0.068 Uiso 1 1 calc R
C51 C 1.1309(10) 0.4569(11) 0.8067(10) 0.095(3) Uani 1 1 d .
H51A H 1.1540 0.5265 0.8470 0.114 Uiso 1 1 calc R
H51B H 1.1940 0.4706 0.7141 0.114 Uiso 1 1 calc R
O51 O 0.9647(7) 0.4857(6) 0.8270(8) 0.107(2) Uani 1 1 d .
C52 C 1.1701(12) 0.2963(12) 0.8673(10) 0.103(3) Uani 1 1 d .
H52A H 1.2698 0.2419 0.8099 0.123 Uiso 1 1 calc R
H52B H 1.1841 0.2921 0.9492 0.123 Uiso 1 1 calc R
C53 C 1.0336(16) 0.2282(12) 0.8893(14) 0.140(5) Uani 1 1 d .
H53A H 0.9864 0.1879 0.9813 0.168 Uiso 1 1 calc R
H53B H 1.0687 0.1438 0.8399 0.168 Uiso 1 1 calc R
C54 C 0.9147(13) 0.3496(11) 0.8468(13) 0.121(4) Uani 1 1 d .
H54A H 0.9108 0.3324 0.7666 0.146 Uiso 1 1 calc R
H54B H 0.8069 0.3520 0.9131 0.146 Uiso 1 1 calc R

loop_
_atom_site_aniso_label
_atom_site_aniso_U_11
_atom_site_aniso_U_22
_atom_site_aniso_U_33
_atom_site_aniso_U_23
_atom_site_aniso_U_13
_atom_site_aniso_U_12
Re1 0.03443(15) 0.03878(17) 0.04965(16) -0.00141(10) -0.01545(10) -0.01095(10)
Br1 0.0522(3) 0.0470(4) 0.0623(4) -0.0148(3) -0.0116(3) -0.0068(3)
N1 0.035(2) 0.036(3) 0.049(3) -0.005(2) -0.011(2) -0.005(2)
C1 0.052(4) 0.064(5) 0.062(4) -0.002(3) -0.022(3) -0.018(3)
O1 0.107(4) 0.054(3) 0.105(4) 0.017(3) -0.044(3) -0.046(3)
C2 0.042(3) 0.051(4) 0.065(4) -0.007(3) -0.021(3) -0.009(3)
O2 0.041(3) 0.093(4) 0.113(4) -0.020(3) -0.037(3) -0.006(3)
C3 0.056(4) 0.067(5) 0.067(4) -0.008(3) -0.016(3) -0.034(3)
O3 0.096(4) 0.099(5) 0.066(3) -0.029(3) 0.003(3) -0.036(3)
O4 0.048(2) 0.048(3) 0.085(3) 0.007(2) -0.042(2) -0.010(2)
C11 0.049(3) 0.039(4) 0.073(4) -0.001(3) -0.021(3) 0.002(3)
C12 0.091(6) 0.037(4) 0.079(5) 0.004(3) -0.032(4) -0.003(4)
C13 0.072(5) 0.043(4) 0.068(4) 0.003(3) -0.017(4) -0.025(4)
C14 0.055(4) 0.052(4) 0.063(4) -0.006(3) -0.012(3) -0.027(3)
C15 0.044(3) 0.039(3) 0.047(3) -0.013(2) -0.016(2) -0.006(3)
C16 0.046(3) 0.056(4) 0.071(4) 0.005(3) -0.026(3) -0.022(3)
C51 0.073(5) 0.091(7) 0.125(8) -0.008(6) -0.049(5) -0.010(5)
O51 0.077(4) 0.050(4) 0.211(7) -0.007(4) -0.085(4) -0.001(3)
C52 0.087(6) 0.087(7) 0.124(8) -0.009(6) -0.048(6) 0.009(6)
C53 0.152(11) 0.056(7) 0.227(15) 0.006(7) -0.108(11) -0.007(7)
C54 0.107(8) 0.061(6) 0.218(13) -0.027(7) -0.077(8) -0.016(6)

loop_
_atom_type_symbol
_atom_type_description
_atom_type_scat_dispersion_real
_atom_type_scat_dispersion_imag
_atom_type_scat_source
C C 0.0033 0.0016 'International Tables Vol C Tables 4.2.6.8 and 6.1.1.4'
H H 0.0000 0.0000 'International Tables Vol C Tables 4.2.6.8 and 6.1.1.4'
N N 0.0061 0.0033 'International Tables Vol C Tables 4.2.6.8 and 6.1.1.4'
O O 0.0106 0.0060 'International Tables Vol C Tables 4.2.6.8 and 6.1.1.4'
Re Re -1.0185 7.2310 'International Tables Vol C Tables 4.2.6.8 and 6.1.1.4'
Br Br -0.2901 2.4595 'International Tables Vol C Tables 4.2.6.8 and 6.1.1.4'

loop_
_geom_angle_atom_site_label_1
_geom_angle_atom_site_label_2
_geom_angle_atom_site_label_3
_geom_angle
C2 Re1 C3 88.3(3)
C2 Re1 C1 87.5(3)
C3 Re1 C1 91.2(3)
C2 Re1 O4 173.5(2)
C3 Re1 O4 91.5(2)
C1 Re1 O4 99.0(2)
C2 Re1 N1 99.1(2)
C3 Re1 N1 93.2(2)
C1 Re1 N1 172.2(2)
O4 Re1 N1 74.44(15)
C2 Re1 Br1 95.31(19)
C3 Re1 Br1 176.10(19)
C1 Re1 Br1 90.3(2)
O4 Re1 Br1 84.70(9)
N1 Re1 Br1 84.91(11)
C15 N1 C11 117.6(5)
C15 N1 Re1 117.8(4)
C11 N1 Re1 124.6(4)
O1 C1 Re1 178.5(6)
O2 C2 Re1 177.9(6)
O3 C3 Re1 176.3(5)
C16 O4 Re1 117.7(3)
N1 C11 C12 122.1(7)
C13 C12 C11 119.6(7)
C14 C13 C12 118.7(6)
C13 C14 C15 119.8(6)
N1 C15 C14 122.1(6)
N1 C15 C16 117.0(5)
C14 C15 C16 120.9(6)
O4 C16 C15 112.2(5)
O51 C51 C52 105.6(8)
C54 O51 C51 110.2(7)
C53 C52 C51 105.8(8)
C52 C53 C54 107.1(9)
O51 C54 C53 106.2(8)

loop_
_geom_bond_atom_site_label_1
_geom_bond_atom_site_label_2
_geom_bond_distance
Re1 C2 1.888(6)
Re1 C3 1.903(7)
Re1 C1 1.921(8)
Re1 O4 2.177(3)
Re1 N1 2.181(5)
Re1 Br1 2.6124(9)
N1 C15 1.342(7)
N1 C11 1.347(8)
C1 O1 1.147(8)
C2 O2 1.141(7)
C3 O3 1.142(7)
O4 C16 1.410(7)
C11 C12 1.366(10)
C12 C13 1.365(10)
C13 C14 1.359(9)
C14 C15 1.368(8)
C15 C16 1.489(8)
C51 O51 1.394(9)
C51 C52 1.462(12)
O51 C54 1.370(10)
C52 C53 1.443(13)
C53 C54 1.452(13)
